data_9015660
loop_
_publ_author_name
'Makarov, E. S.'
'Anikina, L. I.'

_publ_section_title
;
 Crystal structure of umohoite (UMoO6(H2O)2)*2H2O
;
_journal_name_full Geochemistry
_journal_page_first 14
_journal_page_last 21
_journal_volume 1
_journal_year 1963
_chemical_formula_sum 'H8 Mo O10 U'
_chemical_name_mineral Umohoite
_space_group_IT_number 14
_symmetry_space_group_name_Hall '-P 2ybc'
_symmetry_space_group_name_H-M 'P 1 21/c 1'
_cell_angle_alpha 90
_cell_angle_beta 94
_cell_angle_gamma 90
_cell_formula_units_Z 16
_cell_length_a 6.32
_cell_length_b 7.50
_cell_length_c 57.8
_cell_volume 2733.046
_database_code_amcsd 0017795
_exptl_crystal_density_diffrn 4.880
_cod_original_formula_sum 'U Mo O10 H8'
_cod_database_code 9015660

loop_
_space_group_symop_operation_xyz
x,y,z
x,1/2-y,1/2+z
-x,1/2+y,1/2-z
-x,-y,-z

loop_
_atom_site_label
_atom_site_fract_x
_atom_site_fract_y
_atom_site_fract_z
_atom_site_type_symbol
_atom_site_attached_hydrogens
U1 0.04200 0.25000 0.07200 U 0
U2 0.95800 0.00000 0.17800 U 0
U3 0.95800 0.50000 0.17800 U 0
U4 0.04200 0.75000 0.07200 U 0
Mo1 0.55000 0.00000 0.07800 Mo 0
Mo2 0.45000 0.25000 0.17200 Mo 0
Mo3 0.55000 0.50000 0.07800 Mo 0
Mo4 0.45000 0.75000 0.17200 Mo 0
O1 0.01300 0.25000 0.03700 O 0
O2 0.98700 0.00000 0.21300 O 0
O3 0.98700 0.50000 0.21300 O 0
O4 0.01300 0.75000 0.03700 O 0
O5 0.60000 0.00000 0.11300 O 0
O6 0.40000 0.25000 0.13700 O 0
O7 0.60000 0.50000 0.11300 O 0
O8 0.40000 0.75000 0.13700 O 0
O9 0.23000 0.50000 0.07500 O 0
O10 0.39000 0.25000 0.07500 O 0
O11 0.23000 0.00000 0.07500 O 0
O12 0.90000 0.00000 0.07500 O 0
O13 0.72000 0.25000 0.07300 O 0
O14 0.90000 0.50000 0.07500 O 0
O15 0.39000 0.75000 0.07500 O 0
O16 0.72000 0.75000 0.07300 O 0
O17 0.10000 0.25000 0.17500 O 0
O18 0.28000 0.00000 0.17700 O 0
O19 0.10000 0.75000 0.17500 O 0
O20 0.77000 0.75000 0.17500 O 0
O21 0.61000 0.00000 0.17500 O 0
O22 0.77000 0.25000 0.17500 O 0
O23 0.28000 0.50000 0.17700 O 0
O24 0.61000 0.50000 0.17500 O 0
Wat25 0.06000 0.25000 0.10200 O 2
Wat26 0.59000 0.50000 0.04700 O 2
Wat27 0.94000 0.50000 0.14800 O 2
Wat28 0.06000 0.75000 0.10200 O 2
Wat29 0.59000 0.00000 0.04700 O 2
Wat30 0.94000 0.00000 0.14800 O 2
Wat31 0.41000 0.75000 0.20300 O 2
Wat32 0.41000 0.25000 0.20300 O 2
Wat33 0.33300 0.33300 0.00000 O 2
Wat34 0.66700 0.66700 0.00000 O 2
Wat35 0.00000 0.75000 0.25000 O 2
Wat36 0.00000 0.25000 0.25000 O 2
Wat37 0.66700 0.37500 0.25000 O 2
Wat38 0.37500 0.66700 0.25000 O 2
Wat39 0.66700 0.16700 0.00000 O 2
Wat40 0.00000 0.00000 0.00000 O 2
Wat41 0.00000 0.50000 0.00000 O 2

loop_
_cod_changelog_entry_id
_cod_changelog_entry_author
_cod_changelog_entry_date
_cod_changelog_entry_text
1
;cod-tools version 3.8.0
Id: cif_guess_AMCSD_atom_types 9574 2023-05-10 09:00:05Z saulius
;
2023-05-10T18:56:16+03:00
;Derived atom types and hydrogen counts
from atom names that follow the AMCSD naming convention
(Wat == water, O-H == hydroxyl).
;

loop_
_cod_related_entry_id
_cod_related_entry_database
_cod_related_entry_code
1 AMCSD 0017795
